data_2207722
loop_
_publ_author_name
'Duan, Xue-Min'
'Huang, Peng-Mian'
'Liu, Zi-Li'
'Li, Jiang-Sheng'
'Wang, Lei'

_publ_section_title
;
 3,6-Dibromo-9-(3-pyridylmethyl)-9<i>H</i>-carbazole
;
_journal_coeditor_code BD6019
_journal_issue 1
_journal_name_full 'Acta Crystallographica Section E'
_journal_page_first o114
_journal_page_last o115
_journal_paper_doi 10.1107/S1600536805040535
_journal_volume 62
_journal_year 2006
_chemical_formula_iupac 'C18 H12 Br2 N2'
_chemical_formula_moiety 'C18 H12 Br2 N2'
_chemical_formula_sum 'C18 H12 Br2 N2'
_chemical_formula_weight 416.12
_chemical_melting_point 488
_chemical_name_systematic
;
3,6-Dibromo-9-(3-pyridylmethyl)-9H-carbazole
;
_space_group_IT_number 14
_symmetry_cell_setting monoclinic
_symmetry_space_group_name_Hall '-P 2ybc'
_symmetry_space_group_name_H-M 'P 1 21/c 1'
_atom_sites_solution_hydrogens geom
_atom_sites_solution_primary direct
_atom_sites_solution_secondary difmap
_cell_angle_alpha 90.00
_cell_angle_beta 112.761(4)
_cell_angle_gamma 90.00
_cell_formula_units_Z 4
_cell_length_a 10.469(3)
_cell_length_b 16.405(5)
_cell_length_c 9.866(3)
_cell_measurement_reflns_used 2796
_cell_measurement_temperature 294(2)
_cell_measurement_theta_max 26.43
_cell_measurement_theta_min 2.48
_cell_volume 1562.5(8)
_computing_cell_refinement 'SAINT (Bruker, 1997)'
_computing_data_collection 'SMART (Bruker, 1997)'
_computing_data_reduction SAINT
_computing_molecular_graphics 'SHELXTL (Bruker, 1997)'
_computing_publication_material SHELXTL
_computing_structure_refinement 'SHELXL97 (Sheldrick, 1997)'
_computing_structure_solution 'SHELXS97 (Sheldrick, 1997)'
_diffrn_ambient_temperature 294(2)
_diffrn_measured_fraction_theta_full 0.995
_diffrn_measured_fraction_theta_max 0.995
_diffrn_measurement_device_type 'Bruker SMART CCD area-detector'
_diffrn_measurement_method '\f and \w'
_diffrn_radiation_monochromator graphite
_diffrn_radiation_source 'fine-focus sealed tube'
_diffrn_radiation_type MoK\a
_diffrn_radiation_wavelength 0.71073
_diffrn_reflns_av_R_equivalents 0.0458
_diffrn_reflns_av_sigmaI/netI 0.0497
_diffrn_reflns_limit_h_max 13
_diffrn_reflns_limit_h_min -12
_diffrn_reflns_limit_k_max 20
_diffrn_reflns_limit_k_min -16
_diffrn_reflns_limit_l_max 12
_diffrn_reflns_limit_l_min -10
_diffrn_reflns_number 8670
_diffrn_reflns_theta_full 26.45
_diffrn_reflns_theta_max 26.45
_diffrn_reflns_theta_min 2.11
_diffrn_standards_decay_% 0
_diffrn_standards_interval_count 0
_diffrn_standards_interval_time 0
_diffrn_standards_number 0
_exptl_absorpt_coefficient_mu 5.185
_exptl_absorpt_correction_T_max 0.484
_exptl_absorpt_correction_T_min 0.258
_exptl_absorpt_correction_type multi-scan
_exptl_absorpt_process_details '(SADABS; Bruker, 1997)'
_exptl_crystal_colour colourless
_exptl_crystal_density_diffrn 1.769
_exptl_crystal_density_method 'not measured'
_exptl_crystal_description rod
_exptl_crystal_F_000 816
_exptl_crystal_size_max 0.26
_exptl_crystal_size_mid 0.22
_exptl_crystal_size_min 0.14
_refine_diff_density_max 0.479
_refine_diff_density_min -0.519
_refine_ls_extinction_coef 0.0233(8)
_refine_ls_extinction_expression Fc^*^=kFc[1+0.001xFc^2^\l^3^/sin(2\q)]^-1/4^
_refine_ls_extinction_method SHELXL97
_refine_ls_goodness_of_fit_ref 1.004
_refine_ls_hydrogen_treatment constr
_refine_ls_matrix_type full
_refine_ls_number_parameters 200
_refine_ls_number_reflns 3194
_refine_ls_number_restraints 0
_refine_ls_restrained_S_all 1.004
_refine_ls_R_factor_all 0.0621
_refine_ls_R_factor_gt 0.0341
_refine_ls_shift/su_max 0.001
_refine_ls_shift/su_mean 0.000
_refine_ls_structure_factor_coef Fsqd
_refine_ls_weighting_details 'calc w = 1/[\s^2^(Fo^2^)+(0.0276P)^2^+0.8633P] where P = (Fo^2^+2Fc^2^)/3'
_refine_ls_weighting_scheme calc
_refine_ls_wR_factor_gt 0.0692
_refine_ls_wR_factor_ref 0.0782
_reflns_number_gt 2238
_reflns_number_total 3194
_reflns_threshold_expression I>2\s(I)
_cod_data_source_file bd6019.cif
_cod_data_source_block I
_cod_depositor_comments
;
The following automatic conversions were performed:
'_symmetry_cell_setting' value 'Monoclinic' changed to 'monoclinic'
according to '/home/saulius/struct/CIF-dictionaries/cif_core.dic'
dictionary named 'cif_core.dic' version 2.4.1 from 2010-06-29.

Automatic conversion script
Id: cif_fix_enum 1527 2010-12-29 10:47:43Z saulius 

The following automatic conversions were performed:

'_symmetry_cell_setting' value 'Monoclinic' changed to 'monoclinic'
according to /home/saulius/struct/CIF-dictionaries/cif_core.dic
dictionary named 'cif_core.dic' version 2.4.1 from 2010-06-29.

Automatic conversion script
Id: cif_fix_values 1715 2011-07-08 13:25:40Z adriana 
;
_cod_original_cell_volume 1562.6(8)
_cod_original_sg_symbol_Hall '-p 2ybc'
_cod_original_sg_symbol_H-M 'P 21/c'
_cod_database_code 2207722
_cod_database_fobs_code 2207722

loop_
_symmetry_equiv_pos_as_xyz
'x, y, z'
'-x, y+1/2, -z+1/2'
'-x, -y, -z'
'x, -y-1/2, z-1/2'

loop_
_atom_site_label
_atom_site_fract_x
_atom_site_fract_y
_atom_site_fract_z
_atom_site_U_iso_or_equiv
_atom_site_adp_type
_atom_site_calc_flag
_atom_site_refinement_flags
_atom_site_occupancy
_atom_site_type_symbol
Br1 -0.00354(4) 0.11991(3) 0.40210(4) 0.06161(17) Uani d . 1 Br
Br2 0.80862(4) -0.09086(2) 0.85957(5) 0.06183(17) Uani d . 1 Br
N1 0.4620(2) 0.16487(15) 0.9894(3) 0.0355(6) Uani d . 1 N
N2 0.6579(3) 0.39737(19) 1.0202(4) 0.0605(9) Uani d . 1 N
C1 0.3459(3) 0.16398(18) 0.8594(3) 0.0314(7) Uani d . 1 C
C2 0.2245(3) 0.20913(19) 0.8188(4) 0.0409(8) Uani d . 1 C
H2 0.2124 0.2477 0.8819 0.049 Uiso calc R 1 H
C3 0.1226(3) 0.1950(2) 0.6824(4) 0.0426(8) Uani d . 1 C
H3 0.0401 0.2241 0.6525 0.051 Uiso calc R 1 H
C4 0.1423(3) 0.1373(2) 0.5888(3) 0.0383(8) Uani d . 1 C
C5 0.2617(3) 0.09198(19) 0.6256(3) 0.0353(7) Uani d . 1 C
H5 0.2729 0.0539 0.5613 0.042 Uiso calc R 1 H
C6 0.3652(3) 0.10598(17) 0.7640(3) 0.0307(7) Uani d . 1 C
C7 0.5001(3) 0.07045(17) 0.8407(3) 0.0305(7) Uani d . 1 C
C8 0.5739(3) 0.01016(18) 0.8028(3) 0.0352(7) Uani d . 1 C
H8 0.5382 -0.0156 0.7117 0.042 Uiso calc R 1 H
C9 0.7025(3) -0.00941(19) 0.9068(4) 0.0393(8) Uani d . 1 C
C10 0.7577(3) 0.0265(2) 1.0449(4) 0.0438(8) Uani d . 1 C
H10 0.8439 0.0101 1.1123 0.053 Uiso calc R 1 H
C11 0.6855(3) 0.0861(2) 1.0820(4) 0.0428(8) Uani d . 1 C
H11 0.7221 0.1112 1.1736 0.051 Uiso calc R 1 H
C12 0.5557(3) 0.10815(18) 0.9788(3) 0.0332(7) Uani d . 1 C
C13 0.4866(3) 0.2169(2) 1.1169(3) 0.0415(8) Uani d . 1 C
H13A 0.5190 0.1837 1.2051 0.050 Uiso calc R 1 H
H13B 0.4001 0.2422 1.1085 0.050 Uiso calc R 1 H
C14 0.5693(4) 0.3393(2) 1.0215(4) 0.0482(9) Uani d . 1 C
H14 0.4848 0.3370 0.9416 0.058 Uiso calc R 1 H
C15 0.5922(3) 0.28248(19) 1.1308(3) 0.0356(7) Uani d . 1 C
C16 0.7160(3) 0.2878(2) 1.2504(4) 0.0480(9) Uani d . 1 C
H16 0.7358 0.2516 1.3284 0.058 Uiso calc R 1 H
C17 0.8103(4) 0.3470(2) 1.2535(4) 0.0573(10) Uani d . 1 C
H17 0.8943 0.3516 1.3335 0.069 Uiso calc R 1 H
C18 0.7776(4) 0.3992(2) 1.1358(5) 0.0590(10) Uani d . 1 C
H18 0.8429 0.4379 1.1371 0.071 Uiso calc R 1 H

loop_
_atom_site_aniso_label
_atom_site_aniso_U_11
_atom_site_aniso_U_22
_atom_site_aniso_U_33
_atom_site_aniso_U_12
_atom_site_aniso_U_13
_atom_site_aniso_U_23
Br1 0.0346(2) 0.0907(3) 0.0459(2) 0.00194(19) 0.00059(15) -0.0041(2)
Br2 0.0535(3) 0.0609(3) 0.0743(3) 0.02057(19) 0.0283(2) -0.0020(2)
N1 0.0361(14) 0.0378(15) 0.0310(14) 0.0023(12) 0.0112(11) -0.0048(11)
N2 0.065(2) 0.060(2) 0.058(2) -0.0096(17) 0.0262(18) 0.0038(16)
C1 0.0302(15) 0.0313(16) 0.0338(16) -0.0012(13) 0.0137(13) -0.0008(13)
C2 0.0435(19) 0.0385(19) 0.044(2) 0.0040(15) 0.0206(16) -0.0037(15)
C3 0.0310(17) 0.047(2) 0.048(2) 0.0062(15) 0.0128(15) 0.0071(16)
C4 0.0305(16) 0.046(2) 0.0331(17) -0.0059(15) 0.0063(13) 0.0015(14)
C5 0.0330(16) 0.0377(17) 0.0343(17) -0.0020(14) 0.0120(13) -0.0023(13)
C6 0.0292(15) 0.0318(17) 0.0322(16) -0.0006(12) 0.0129(13) 0.0024(13)
C7 0.0291(15) 0.0298(17) 0.0329(16) -0.0020(13) 0.0122(13) 0.0016(13)
C8 0.0373(17) 0.0355(18) 0.0347(17) -0.0002(14) 0.0161(14) -0.0003(13)
C9 0.0359(17) 0.0379(18) 0.049(2) 0.0048(14) 0.0224(16) 0.0026(15)
C10 0.0321(17) 0.047(2) 0.046(2) 0.0054(15) 0.0074(15) 0.0050(16)
C11 0.0379(18) 0.051(2) 0.0327(17) 0.0030(16) 0.0067(14) -0.0022(15)
C12 0.0346(16) 0.0315(17) 0.0333(17) -0.0008(13) 0.0128(13) 0.0002(13)
C13 0.0502(19) 0.046(2) 0.0307(17) -0.0016(16) 0.0187(15) -0.0077(14)
C14 0.051(2) 0.056(2) 0.0341(19) -0.0037(18) 0.0128(16) -0.0026(17)
C15 0.0388(17) 0.0418(18) 0.0290(16) 0.0038(15) 0.0161(14) -0.0096(14)
C16 0.046(2) 0.050(2) 0.040(2) 0.0093(17) 0.0080(16) -0.0032(16)
C17 0.0337(19) 0.062(3) 0.064(3) 0.0006(18) 0.0062(17) -0.017(2)
C18 0.056(2) 0.055(2) 0.075(3) -0.0084(19) 0.035(2) -0.011(2)

loop_
_atom_type_symbol
_atom_type_description
_atom_type_scat_dispersion_real
_atom_type_scat_dispersion_imag
_atom_type_scat_source
C C 0.0033 0.0016 'International Tables Vol C Tables 4.2.6.8 and 6.1.1.4'
H H 0.0000 0.0000 'International Tables Vol C Tables 4.2.6.8 and 6.1.1.4'
N N 0.0061 0.0033 'International Tables Vol C Tables 4.2.6.8 and 6.1.1.4'
Br Br -0.2901 2.4595 'International Tables Vol C Tables 4.2.6.8 and 6.1.1.4'

loop_
_geom_angle_atom_site_label_1
_geom_angle_atom_site_label_2
_geom_angle_atom_site_label_3
_geom_angle
C1 N1 C12 108.5(2)
C1 N1 C13 127.2(3)
C12 N1 C13 124.3(2)
C18 N2 C14 115.8(3)
N1 C1 C2 129.7(3)
N1 C1 C6 109.0(2)
C2 C1 C6 121.3(3)
C3 C2 C1 117.9(3)
C3 C2 H2 121.0
C1 C2 H2 121.0
C2 C3 C4 120.4(3)
C2 C3 H3 119.8
C4 C3 H3 119.8
C5 C4 C3 123.0(3)
C5 C4 Br1 118.7(2)
C3 C4 Br1 118.3(2)
C4 C5 C6 116.8(3)
C4 C5 H5 121.6
C6 C5 H5 121.6
C5 C6 C1 120.5(3)
C5 C6 C7 132.8(3)
C1 C6 C7 106.7(2)
C8 C7 C12 120.7(3)
C8 C7 C6 132.7(3)
C12 C7 C6 106.6(3)
C9 C8 C7 116.6(3)
C9 C8 H8 121.7
C7 C8 H8 121.7
C8 C9 C10 123.2(3)
C8 C9 Br2 118.3(2)
C10 C9 Br2 118.5(2)
C11 C10 C9 120.2(3)
C11 C10 H10 119.9
C9 C10 H10 119.9
C10 C11 C12 118.2(3)
C10 C11 H11 120.9
C12 C11 H11 120.9
N1 C12 C11 129.6(3)
N1 C12 C7 109.3(3)
C11 C12 C7 121.1(3)
N1 C13 C15 111.9(3)
N1 C13 H13A 109.2
C15 C13 H13A 109.2
N1 C13 H13B 109.2
C15 C13 H13B 109.2
H13A C13 H13B 107.9
N2 C14 C15 125.6(3)
N2 C14 H14 117.2
C15 C14 H14 117.2
C14 C15 C16 116.7(3)
C14 C15 C13 120.9(3)
C16 C15 C13 122.4(3)
C17 C16 C15 119.5(3)
C17 C16 H16 120.2
C15 C16 H16 120.2
C18 C17 C16 118.6(3)
C18 C17 H17 120.7
C16 C17 H17 120.7
N2 C18 C17 123.7(4)
N2 C18 H18 118.1
C17 C18 H18 118.1

loop_
_geom_bond_atom_site_label_1
_geom_bond_atom_site_label_2
_geom_bond_distance
Br1 C4 1.905(3)
Br2 C9 1.907(3)
N1 C1 1.384(4)
N1 C12 1.385(4)
N1 C13 1.459(4)
N2 C18 1.329(5)
N2 C14 1.333(4)
C1 C2 1.389(4)
C1 C6 1.407(4)
C2 C3 1.375(4)
C2 H2 0.9300
C3 C4 1.392(5)
C3 H3 0.9300
C4 C5 1.376(4)
C5 C6 1.395(4)
C5 H5 0.9300
C6 C7 1.443(4)
C7 C8 1.393(4)
C7 C12 1.401(4)
C8 C9 1.378(4)
C8 H8 0.9300
C9 C10 1.388(5)
C10 C11 1.369(4)
C10 H10 0.9300
C11 C12 1.395(4)
C11 H11 0.9300
C13 C15 1.510(4)
C13 H13A 0.9700
C13 H13B 0.9700
C14 C15 1.375(5)
C14 H14 0.9300
C15 C16 1.377(4)
C16 C17 1.377(5)
C16 H16 0.9300
C17 C18 1.375(6)
C17 H17 0.9300
C18 H18 0.9300

loop_
_geom_hbond_atom_site_label_D
_geom_hbond_atom_site_label_H
_geom_hbond_atom_site_label_A
_geom_hbond_site_symmetry_A
_geom_hbond_distance_DH
_geom_hbond_distance_HA
_geom_hbond_distance_DA
_geom_hbond_angle_DHA
_geom_hbond_publ_flag
C11 H11 Br1 1_656 0.93 2.89 3.595(3) 134 yes

loop_
_geom_torsion_atom_site_label_1
_geom_torsion_atom_site_label_2
_geom_torsion_atom_site_label_3
_geom_torsion_atom_site_label_4
_geom_torsion
C12 N1 C1 C2 179.2(3)
C13 N1 C1 C2 -2.0(5)
C12 N1 C1 C6 -0.1(3)
C13 N1 C1 C6 178.8(3)
N1 C1 C2 C3 -178.6(3)
C6 C1 C2 C3 0.6(5)
C1 C2 C3 C4 -0.3(5)
C2 C3 C4 C5 -0.1(5)
C2 C3 C4 Br1 179.4(2)
C3 C4 C5 C6 0.2(5)
Br1 C4 C5 C6 -179.3(2)
C4 C5 C6 C1 0.0(4)
C4 C5 C6 C7 178.8(3)
N1 C1 C6 C5 178.9(3)
C2 C1 C6 C5 -0.4(4)
N1 C1 C6 C7 -0.1(3)
C2 C1 C6 C7 -179.5(3)
C5 C6 C7 C8 0.4(6)
C1 C6 C7 C8 179.3(3)
C5 C6 C7 C12 -178.6(3)
C1 C6 C7 C12 0.3(3)
C12 C7 C8 C9 -0.3(4)
C6 C7 C8 C9 -179.2(3)
C7 C8 C9 C10 1.4(5)
C7 C8 C9 Br2 -179.4(2)
C8 C9 C10 C11 -1.8(5)
Br2 C9 C10 C11 179.0(2)
C9 C10 C11 C12 1.0(5)
C1 N1 C12 C11 -178.7(3)
C13 N1 C12 C11 2.4(5)
C1 N1 C12 C7 0.3(3)
C13 N1 C12 C7 -178.6(3)
C10 C11 C12 N1 178.9(3)
C10 C11 C12 C7 0.0(5)
C8 C7 C12 N1 -179.5(3)
C6 C7 C12 N1 -0.3(3)
C8 C7 C12 C11 -0.4(5)
C6 C7 C12 C11 178.8(3)
C1 N1 C13 C15 -107.0(3)
C12 N1 C13 C15 71.7(4)
C18 N2 C14 C15 -0.1(5)
N2 C14 C15 C16 1.7(5)
N2 C14 C15 C13 -177.1(3)
N1 C13 C15 C14 60.6(4)
N1 C13 C15 C16 -118.1(3)
C14 C15 C16 C17 -1.4(5)
C13 C15 C16 C17 177.3(3)
C15 C16 C17 C18 -0.3(5)
C14 N2 C18 C17 -1.8(6)
C16 C17 C18 N2 2.1(6)

loop_
_cod_related_entry_id
_cod_related_entry_database
_cod_related_entry_code
1 ChemSpider 21126782
